data_7061904
loop_
_publ_author_name
'Yan, Yang-Tian'
'Ge, Lei'
'Wu, Yun-Long'
'Cai, Wei'
'Tang, Peng-Fei'
'Zhang, Wen-Yan'
'Wang, Yao-Yu'

_publ_section_title
;
 Two new Ni/Co-MOFs as electrocatalysts for the oxygen evolution reaction
 in alkaline electrolytes
;
_journal_issue 39
_journal_name_full 'New Journal of Chemistry'
_journal_page_first 18996
_journal_page_last 19001
_journal_paper_doi 10.1039/D2NJ03815C
_journal_volume 46
_journal_year 2022
_chemical_formula_moiety 'C22 H17 Co N O13'
_chemical_formula_sum 'C22 H17 Co N O13'
_chemical_formula_weight 562.29
_space_group_crystal_system orthorhombic
_space_group_IT_number 62
_space_group_name_Hall '-P 2ac 2n'
_space_group_name_H-M_alt 'P n m a'
_atom_sites_solution_hydrogens mixed
_atom_sites_solution_primary dual
_audit_creation_date 2022-09-14
_audit_creation_method
;
Olex2 1.5
(compiled 2021.11.18 svn.ra9532c28 for OlexSys, GUI svn.r6429)
;
_audit_update_record
;
2022-09-19 deposited with the CCDC.	2022-09-20 downloaded from the CCDC.
;
_cell_angle_alpha 90
_cell_angle_beta 90
_cell_angle_gamma 90
_cell_formula_units_Z 4
_cell_length_a 7.9535(7)
_cell_length_b 22.571(2)
_cell_length_c 12.0560(11)
_cell_measurement_reflns_used 3526
_cell_measurement_temperature 296(2)
_cell_measurement_theta_max 26.778
_cell_measurement_theta_min 3.068
_cell_volume 2164.3(3)
_computing_cell_refinement 'SAINT v7.68A (Bruker, 2009)'
_computing_data_collection 'SAINT v7.68A (Bruker, 2009)'
_computing_data_reduction 'SAINT v7.68A (Bruker, 2009)'
_computing_molecular_graphics 'Olex2 1.5 (Dolomanov et al., 2009)'
_computing_publication_material 'Olex2 1.5 (Dolomanov et al., 2009)'
_computing_structure_refinement 'SHELXL 2018/3 (Sheldrick, 2015)'
_computing_structure_solution 'ShelXT (Sheldrick, 2015)'
_diffrn_ambient_temperature 296.15
_diffrn_measured_fraction_theta_full 0.999
_diffrn_measured_fraction_theta_max 0.986
_diffrn_measurement_device_type 'Bruker APEX-II CCD'
_diffrn_measurement_method '\f and \w scans'
_diffrn_radiation_monochromator graphite
_diffrn_radiation_type MoK\a
_diffrn_radiation_wavelength 0.71073
_diffrn_reflns_av_R_equivalents 0.0311
_diffrn_reflns_av_unetI/netI 0.0253
_diffrn_reflns_Laue_measured_fraction_full 0.999
_diffrn_reflns_Laue_measured_fraction_max 0.986
_diffrn_reflns_limit_h_max 10
_diffrn_reflns_limit_h_min -10
_diffrn_reflns_limit_k_max 25
_diffrn_reflns_limit_k_min -27
_diffrn_reflns_limit_l_max 13
_diffrn_reflns_limit_l_min -15
_diffrn_reflns_number 11649
_diffrn_reflns_point_group_measured_fraction_full 0.999
_diffrn_reflns_point_group_measured_fraction_max 0.986
_diffrn_reflns_theta_full 25.242
_diffrn_reflns_theta_max 27.295
_diffrn_reflns_theta_min 1.915
_diffrn_source_current 30.0
_diffrn_source_power 1.5
_diffrn_source_voltage 50.0
_diffrn_standards_number 0
_exptl_absorpt_coefficient_mu 0.872
_exptl_absorpt_correction_T_max 0.7455
_exptl_absorpt_correction_T_min 0.6383
_exptl_absorpt_correction_type multi-scan
_exptl_absorpt_process_details
;
SADABS-2008/1 (Bruker,2008) was used for absorption correction.
wR2(int) was 0.0609 before and 0.0400 after correction.
The Ratio of minimum to maximum transmission is 0.8562.
The \l/2 correction factor is 0.0015.
;
_exptl_crystal_colour colourless
_exptl_crystal_colour_primary colourless
_exptl_crystal_density_diffrn 1.726
_exptl_crystal_density_method 'not measured'
_exptl_crystal_description plate
_exptl_crystal_F_000 1148
_exptl_crystal_size_max 0.25
_exptl_crystal_size_mid 0.12
_exptl_crystal_size_min 0.02
_refine_diff_density_max 0.409
_refine_diff_density_min -0.473
_refine_diff_density_rms 0.066
_refine_ls_extinction_method none
_refine_ls_goodness_of_fit_ref 1.077
_refine_ls_hydrogen_treatment constr
_refine_ls_matrix_type full
_refine_ls_number_parameters 177
_refine_ls_number_reflns 2468
_refine_ls_number_restraints 0
_refine_ls_restrained_S_all 1.077
_refine_ls_R_factor_all 0.0374
_refine_ls_R_factor_gt 0.0300
_refine_ls_shift/su_max 0.000
_refine_ls_shift/su_mean 0.000
_refine_ls_structure_factor_coef Fsqd
_refine_ls_weighting_details 'w=1/[\s^2^(Fo^2^)+(0.0420P)^2^+0.6359P] where P=(Fo^2^+2Fc^2^)/3'
_refine_ls_weighting_scheme calc
_refine_ls_wR_factor_gt 0.0783
_refine_ls_wR_factor_ref 0.0826
_reflns_Friedel_coverage 0.000
_reflns_number_gt 2089
_reflns_number_total 2468
_reflns_threshold_expression 'I > 2\s(I)'
_cod_data_source_file d2nj03815c2.cif
_cod_data_source_block xb0954_0m
_cod_depositor_comments 'Adding full bibliography for 7061903--7061904.cif.'
_cod_database_code 7061904
_shelx_shelxl_version_number 2018/3
_shelx_space_group_comment
;
The symmetry employed for this shelxl refinement is uniquely defined
by the following loop, which should always be used as a source of
symmetry information in preference to the above space-group names.
They are only intended as comments.
;
_shelx_estimated_absorpt_t_max 0.983
_shelx_estimated_absorpt_t_min 0.812
_olex2_refinement_description
;
1. Fixed Uiso
 At 1.2 times of:
  All C(H) groups
 At 1.5 times of:
  All O(H) groups, All O(H,H) groups
2.a Riding coordinates:
 O1(H1)
2.b Rotating group:
 O7(H7A,H7B)
2.c Aromatic/amide H refined with riding coordinates:
 C3(H3), C6(H6), C7(H7), C10(H10), C12(H12)
2.d Idealised tetrahedral OH refined as rotating group:
 O4(H4)
;
_olex2_submission_special_instructions 'No special instructions were received'

loop_
_space_group_symop_operation_xyz
'x, y, z'
'-x+1/2, -y, z+1/2'
'x+1/2, -y+1/2, -z+1/2'
'-x, y+1/2, -z'
'-x, -y, -z'
'x-1/2, y, -z-1/2'
'-x-1/2, y-1/2, z-1/2'
'x, -y-1/2, z'

loop_
_atom_site_label
_atom_site_type_symbol
_atom_site_fract_x
_atom_site_fract_y
_atom_site_fract_z
_atom_site_U_iso_or_equiv
_atom_site_adp_type
_atom_site_occupancy
_atom_site_site_symmetry_order
_atom_site_calc_flag
_atom_site_refinement_flags_posn
_atom_site_refinement_flags_adp
_atom_site_refinement_flags_occupancy
_atom_site_disorder_assembly
_atom_site_disorder_group
Co1 Co 0.75653(4) 0.250000 0.26094(3) 0.01790(11) Uani 1 2 d S T P . .
O1 O 0.51592(18) 0.250000 0.17957(13) 0.0203(4) Uani 1 2 d S T P . .
H1 H 0.520844 0.220200 0.138907 0.030 Uiso 1 1 d R U . . .
O2 O 0.67435(15) 0.31233(5) 0.37609(10) 0.0232(3) Uani 1 1 d . . . . .
O3 O 0.92607(16) 0.35017(6) 0.41455(11) 0.0309(3) Uani 1 1 d . . . . .
O4 O 0.8599(2) 0.55902(7) 0.53995(14) 0.0499(4) Uani 1 1 d . . . . .
H4 H 0.908370 0.589846 0.556541 0.075 Uiso 1 1 calc R U . . .
O5 O 0.7420(2) 0.57068(7) 0.70651(16) 0.0511(5) Uani 1 1 d . . . . .
O6 O -0.01980(17) 0.20252(7) 0.63463(15) 0.0487(4) Uani 1 1 d . . . . .
O7 O 0.83063(15) 0.18415(5) 0.15356(10) 0.0270(3) Uani 1 1 d . . . . .
H7A H 0.809704 0.149227 0.181222 0.041 Uiso 1 1 d R U . . .
H7B H 0.938251 0.186428 0.140710 0.041 Uiso 1 1 d R U . . .
N1 N 0.0521(3) 0.250000 0.62854(17) 0.0285(5) Uani 1 2 d S T P . .
C1 C 0.7710(2) 0.34638(7) 0.43105(14) 0.0212(4) Uani 1 1 d . . . . .
C2 C 0.6954(2) 0.38392(7) 0.52141(15) 0.0232(4) Uani 1 1 d . . . . .
C3 C 0.7542(2) 0.44213(8) 0.52891(17) 0.0289(4) Uani 1 1 d . . . . .
H3 H 0.830906 0.455914 0.476728 0.035 Uiso 1 1 calc R U . . .
C4 C 0.7005(2) 0.47965(8) 0.61249(18) 0.0317(4) Uani 1 1 d . . . . .
C5 C 0.7677(2) 0.54101(9) 0.62463(19) 0.0351(5) Uani 1 1 d . . . . .
C6 C 0.5864(3) 0.45916(9) 0.69021(18) 0.0397(5) Uani 1 1 d . . . . .
H6 H 0.551801 0.483727 0.747778 0.048 Uiso 1 1 calc R U . . .
C7 C 0.5241(3) 0.40243(9) 0.68232(17) 0.0358(5) Uani 1 1 d . . . . .
H7 H 0.445939 0.389504 0.734360 0.043 Uiso 1 1 calc R U . . .
C8 C 0.5751(2) 0.36356(8) 0.59798(15) 0.0249(4) Uani 1 1 d . . . . .
C9 C 0.4927(2) 0.30393(8) 0.59682(14) 0.0225(4) Uani 1 1 d . . . . .
C10 C 0.3182(2) 0.30355(8) 0.60926(15) 0.0257(4) Uani 1 1 d . . . . .
H10 H 0.258533 0.338906 0.613336 0.031 Uiso 1 1 calc R U . . .
C11 C 0.2360(3) 0.250000 0.6154(2) 0.0232(5) Uani 1 2 d S T P . .
C12 C 0.5783(3) 0.250000 0.59003(19) 0.0222(5) Uani 1 2 d S T P . .
H12 H 0.694415 0.250001 0.580827 0.027 Uiso 1 2 calc R U P . .

loop_
_atom_site_aniso_label
_atom_site_aniso_U_11
_atom_site_aniso_U_22
_atom_site_aniso_U_33
_atom_site_aniso_U_23
_atom_site_aniso_U_13
_atom_site_aniso_U_12
Co1 0.01782(18) 0.01590(18) 0.01999(17) 0.000 0.00013(12) 0.000
O1 0.0198(8) 0.0180(8) 0.0232(8) 0.000 -0.0018(6) 0.000
O2 0.0223(6) 0.0201(6) 0.0271(6) -0.0057(5) 0.0005(5) -0.0021(5)
O3 0.0230(7) 0.0304(7) 0.0392(7) -0.0147(6) 0.0069(6) -0.0057(5)
O4 0.0483(9) 0.0299(8) 0.0715(11) -0.0182(8) 0.0163(8) -0.0166(7)
O5 0.0734(12) 0.0226(8) 0.0574(11) -0.0158(8) 0.0056(8) -0.0033(7)
O6 0.0268(8) 0.0466(10) 0.0727(11) -0.0012(9) 0.0034(7) -0.0102(7)
O7 0.0250(6) 0.0250(7) 0.0311(7) -0.0047(5) 0.0035(5) -0.0008(5)
N1 0.0216(11) 0.0401(14) 0.0240(11) 0.000 -0.0008(8) 0.000
C1 0.0242(9) 0.0162(8) 0.0234(8) -0.0008(7) 0.0019(7) -0.0016(6)
C2 0.0211(8) 0.0209(9) 0.0275(9) -0.0057(7) 0.0004(7) 0.0002(7)
C3 0.0252(9) 0.0221(9) 0.0395(11) -0.0067(8) 0.0048(8) -0.0016(7)
C4 0.0292(10) 0.0201(9) 0.0458(11) -0.0099(8) 0.0024(8) -0.0007(8)
C5 0.0335(11) 0.0199(10) 0.0519(13) -0.0101(9) -0.0014(9) 0.0024(8)
C6 0.0424(12) 0.0299(11) 0.0468(12) -0.0179(9) 0.0127(10) 0.0001(9)
C7 0.0394(11) 0.0294(11) 0.0384(11) -0.0087(9) 0.0145(9) -0.0043(8)
C8 0.0241(9) 0.0205(9) 0.0303(9) -0.0035(7) 0.0014(7) 0.0004(7)
C9 0.0245(9) 0.0212(9) 0.0218(8) -0.0017(7) 0.0030(7) -0.0011(7)
C10 0.0266(9) 0.0247(9) 0.0260(9) -0.0012(7) 0.0028(7) 0.0045(7)
C11 0.0175(12) 0.0313(14) 0.0208(11) 0.000 0.0010(9) 0.000
C12 0.0194(12) 0.0247(13) 0.0225(12) 0.000 0.0032(9) 0.000

loop_
_atom_type_symbol
_atom_type_description
_atom_type_scat_dispersion_real
_atom_type_scat_dispersion_imag
_atom_type_scat_source
C C 0.0030 0.0020 'International Tables Vol C Tables 4.2.6.8 and 6.1.1.4'
H H 0.0000 0.0000 'International Tables Vol C Tables 4.2.6.8 and 6.1.1.4'
Co Co 0.3490 0.9720 'International Tables Vol C Tables 4.2.6.8 and 6.1.1.4'
N N 0.0060 0.0030 'International Tables Vol C Tables 4.2.6.8 and 6.1.1.4'
O O 0.0110 0.0060 'International Tables Vol C Tables 4.2.6.8 and 6.1.1.4'

loop_
_geom_angle_atom_site_label_1
_geom_angle_atom_site_label_2
_geom_angle_atom_site_label_3
_geom_angle
_geom_angle_site_symmetry_1
_geom_angle_site_symmetry_3
_geom_angle_publ_flag
O1 Co1 O1 172.03(3) . 6_656 ?
O2 Co1 O1 94.45(5) . 6_656 ?
O2 Co1 O1 94.45(5) 8_565 6_656 ?
O2 Co1 O1 91.42(5) . . ?
O2 Co1 O1 91.42(5) 8_565 . ?
O2 Co1 O2 85.04(7) . 8_565 ?
O7 Co1 O1 88.16(5) 8_565 . ?
O7 Co1 O1 86.33(5) . 6_656 ?
O7 Co1 O1 88.16(5) . . ?
O7 Co1 O1 86.33(5) 8_565 6_656 ?
O7 Co1 O2 176.22(5) 8_565 8_565 ?
O7 Co1 O2 176.22(5) . . ?
O7 Co1 O2 91.22(5) . 8_565 ?
O7 Co1 O2 91.22(5) 8_565 . ?
O7 Co1 O7 92.52(7) . 8_565 ?
Co1 O1 Co1 133.69(8) . 6_556 ?
Co1 O1 H1 103.74(2) 6_556 8_565 ?
Co1 O1 H1 103.10(2) . 8_565 ?
Co1 O1 H1 103.7 6_556 . ?
Co1 O1 H1 103.1 . . ?
H1 O1 H1 107.7 . 8_565 ?
C1 O2 Co1 124.43(11) . . ?
C5 O4 H4 109.5 . . ?
Co1 O7 H7A 111.0 . . ?
Co1 O7 H7B 110.5 . . ?
H7A O7 H7B 108.0 . . ?
O6 N1 O6 123.5(2) 8_565 . ?
O6 N1 C11 118.26(12) 8_565 . ?
O6 N1 C11 118.26(12) . . ?
O2 C1 C2 118.37(15) . . ?
O3 C1 O2 123.60(16) . . ?
O3 C1 C2 118.03(15) . . ?
C3 C2 C1 116.25(16) . . ?
C3 C2 C8 119.49(16) . . ?
C8 C2 C1 124.24(15) . . ?
C2 C3 H3 119.4 . . ?
C4 C3 C2 121.28(18) . . ?
C4 C3 H3 119.4 . . ?
C3 C4 C5 121.92(18) . . ?
C3 C4 C6 119.40(18) . . ?
C6 C4 C5 118.62(18) . . ?
O4 C5 C4 114.14(17) . . ?
O5 C5 O4 123.62(19) . . ?
O5 C5 C4 122.2(2) . . ?
C4 C6 H6 120.0 . . ?
C7 C6 C4 120.02(18) . . ?
C7 C6 H6 120.0 . . ?
C6 C7 H7 119.1 . . ?
C6 C7 C8 121.85(18) . . ?
C8 C7 H7 119.1 . . ?
C2 C8 C9 125.84(15) . . ?
C7 C8 C2 117.91(16) . . ?
C7 C8 C9 116.24(16) . . ?
C10 C9 C8 116.10(16) . . ?
C10 C9 C12 119.05(17) . . ?
C12 C9 C8 124.76(15) . . ?
C9 C10 H10 120.5 . . ?
C11 C10 C9 118.94(17) . . ?
C11 C10 H10 120.5 . . ?
C10 C11 N1 118.58(11) . . ?
C10 C11 N1 118.58(11) 8_565 . ?
C10 C11 C10 122.8(2) . 8_565 ?
C9 C12 C9 121.2(2) . 8_565 ?
C9 C12 H12 119.4 . . ?
C9 C12 H12 119.4 8_565 . ?

loop_
_geom_bond_atom_site_label_1
_geom_bond_atom_site_label_2
_geom_bond_distance
_geom_bond_site_symmetry_2
_geom_bond_publ_flag
Co1 O1 2.1842(15) 6_656 ?
Co1 O1 2.1505(15) . ?
Co1 O2 2.0819(12) . ?
Co1 O2 2.0819(12) 8_565 ?
Co1 O7 2.0573(12) 8_565 ?
Co1 O7 2.0573(12) . ?
O1 H1 0.8332 . ?
O1 H1 0.8332 8_565 ?
O2 C1 1.273(2) . ?
O3 C1 1.252(2) . ?
O4 H4 0.8200 . ?
O4 C5 1.321(3) . ?
O5 C5 1.210(3) . ?
O6 N1 1.2168(18) . ?
O7 H7A 0.8719 . ?
O7 H7B 0.8714 . ?
N1 C11 1.471(3) . ?
C1 C2 1.505(2) . ?
C2 C3 1.397(2) . ?
C2 C8 1.407(2) . ?
C3 H3 0.9300 . ?
C3 C4 1.384(3) . ?
C4 C5 1.492(3) . ?
C4 C6 1.384(3) . ?
C6 H6 0.9300 . ?
C6 C7 1.376(3) . ?
C7 H7 0.9300 . ?
C7 C8 1.403(3) . ?
C8 C9 1.497(2) . ?
C9 C10 1.395(2) . ?
C9 C12 1.397(2) . ?
C10 H10 0.9300 . ?
C10 C11 1.376(2) . ?
C12 H12 0.9300 . ?

loop_
_geom_hbond_atom_site_label_D
_geom_hbond_atom_site_label_H
_geom_hbond_atom_site_label_A
_geom_hbond_distance_DH
_geom_hbond_distance_HA
_geom_hbond_distance_DA
_geom_hbond_angle_DHA
_geom_hbond_site_symmetry_A
_geom_hbond_publ_flag
O1 H1 O3 0.83 1.87 2.6287(15) 150.3 3_455 yes
O4 H4 O3 0.82 1.92 2.7200(19) 164.7 5_766 yes
O7 H7A O5 0.87 1.85 2.702(2) 167.0 7_755 yes
O7 H7B O2 0.87 1.89 2.7582(18) 175.2 3 yes

loop_
_geom_torsion_atom_site_label_1
_geom_torsion_atom_site_label_2
_geom_torsion_atom_site_label_3
_geom_torsion_atom_site_label_4
_geom_torsion
_geom_torsion_site_symmetry_1
_geom_torsion_site_symmetry_2
_geom_torsion_site_symmetry_3
_geom_torsion_site_symmetry_4
_geom_torsion_publ_flag
Co1 O2 C1 O3 7.0(2) . . . . ?
Co1 O2 C1 C2 -172.60(11) . . . . ?
O2 C1 C2 C3 -138.73(17) . . . . ?
O2 C1 C2 C8 42.8(3) . . . . ?
O3 C1 C2 C3 41.7(2) . . . . ?
O3 C1 C2 C8 -136.82(18) . . . . ?
O6 N1 C11 C10 179.5(2) 8_565 . . 8_565 ?
O6 N1 C11 C10 0.8(3) . . . 8_565 ?
O6 N1 C11 C10 -0.8(3) 8_565 . . . ?
O6 N1 C11 C10 -179.5(2) . . . . ?
C1 C2 C3 C4 -176.43(17) . . . . ?
C1 C2 C8 C7 175.84(17) . . . . ?
C1 C2 C8 C9 -5.4(3) . . . . ?
C2 C3 C4 C5 177.22(18) . . . . ?
C2 C3 C4 C6 0.0(3) . . . . ?
C2 C8 C9 C10 -132.43(19) . . . . ?
C2 C8 C9 C12 51.0(3) . . . . ?
C3 C2 C8 C7 -2.6(3) . . . . ?
C3 C2 C8 C9 176.14(17) . . . . ?
C3 C4 C5 O4 10.3(3) . . . . ?
C3 C4 C5 O5 -168.1(2) . . . . ?
C3 C4 C6 C7 -1.7(3) . . . . ?
C4 C6 C7 C8 1.2(3) . . . . ?
C5 C4 C6 C7 -179.0(2) . . . . ?
C6 C4 C5 O4 -172.5(2) . . . . ?
C6 C4 C5 O5 9.1(3) . . . . ?
C6 C7 C8 C2 1.0(3) . . . . ?
C6 C7 C8 C9 -177.86(19) . . . . ?
C7 C8 C9 C10 46.3(2) . . . . ?
C7 C8 C9 C12 -130.3(2) . . . . ?
C8 C2 C3 C4 2.1(3) . . . . ?
C8 C9 C10 C11 -176.25(17) . . . . ?
C8 C9 C12 C9 175.71(13) . . . 8_565 ?
C9 C10 C11 N1 179.98(18) . . . . ?
C9 C10 C11 C10 -0.3(4) . . . 8_565 ?
C10 C9 C12 C9 -0.8(3) . . . 8_565 ?
C12 C9 C10 C11 0.5(3) . . . . ?
